data_7709446
loop_
_publ_author_name
'Golovanov, Ivan'
'Leonov, Anton'
'Lesnikov, Vladislav'
'Pospelov, Evgeny'
'Frolov, Kirill V.'
'Korlyukov, Alexander'
'Nelyubina, Yulia V.'
'Novikov, Valentin V.'
'Sukhorukov, Alexey Yurievich'

_publ_section_title
;
 Iron(IV) Complexes with Tetraazaadamantane-based Ligands: Synthesis,
 Structure, Application in Dioxygen Activation and Labeling of
 Biomolecules
;
_journal_name_full 'Dalton Transactions'
_journal_paper_doi 10.1039/D1DT04104E
_journal_year 2022
_chemical_formula_moiety 'C15 H30 Fe N7 O3, Cl, C H4 O'
_chemical_formula_sum 'C16 H34 Cl Fe N7 O4'
_chemical_formula_weight 479.80
_space_group_crystal_system orthorhombic
_space_group_IT_number 61
_space_group_name_Hall '-P 2ac 2ab'
_space_group_name_H-M_alt 'P b c a'
_atom_sites_solution_hydrogens geom
_atom_sites_solution_primary dual
_audit_block_doi 10.5517/ccdc.csd.cc28tt64
_audit_creation_date 2021-09-16
_audit_creation_method
;
Olex2 1.3
(compiled 2020.06.28 svn.raecde09e for OlexSys, GUI svn.r6132)
;
_audit_update_record
;
2021-09-16 deposited with the CCDC.	2022-02-08 downloaded from the CCDC.
;
_cell_angle_alpha 90
_cell_angle_beta 90
_cell_angle_gamma 90
_cell_formula_units_Z 8
_cell_length_a 18.597(13)
_cell_length_b 13.184(9)
_cell_length_c 19.167(13)
_cell_measurement_reflns_used 778
_cell_measurement_temperature 120
_cell_measurement_theta_max 29.06
_cell_measurement_theta_min 2.39
_cell_volume 4699(6)
_computing_molecular_graphics 'Olex2 1.3 (Dolomanov et al., 2009)'
_computing_publication_material 'Olex2 1.3 (Dolomanov et al., 2009)'
_computing_structure_refinement 'XL  (Sheldrick, 2008)'
_computing_structure_solution 'ShelXT (Sheldrick, 2015)'
_diffrn_ambient_temperature 120.0
_diffrn_measured_fraction_theta_full 1.000
_diffrn_measured_fraction_theta_max 1.000
_diffrn_measurement_device_type 'Bruker APEX-II CCD'
_diffrn_measurement_method '\f and \w scans'
_diffrn_radiation_type MoK\a
_diffrn_radiation_wavelength 0.71073
_diffrn_reflns_av_R_equivalents 0.4294
_diffrn_reflns_av_unetI/netI 0.2247
_diffrn_reflns_Laue_measured_fraction_full 1.000
_diffrn_reflns_Laue_measured_fraction_max 1.000
_diffrn_reflns_limit_h_max 22
_diffrn_reflns_limit_h_min -22
_diffrn_reflns_limit_k_max 16
_diffrn_reflns_limit_k_min -16
_diffrn_reflns_limit_l_max 23
_diffrn_reflns_limit_l_min -23
_diffrn_reflns_number 43471
_diffrn_reflns_point_group_measured_fraction_full 1.000
_diffrn_reflns_point_group_measured_fraction_max 1.000
_diffrn_reflns_theta_full 25.242
_diffrn_reflns_theta_max 26.000
_diffrn_reflns_theta_min 2.125
_exptl_absorpt_coefficient_mu 0.790
_exptl_absorpt_correction_T_max 0.7461
_exptl_absorpt_correction_T_min 0.5343
_exptl_absorpt_correction_type multi-scan
_exptl_absorpt_process_details
;
SADABS-2008/1 (Bruker,2008) was used for absorption correction.
wR2(int) was 0.1005 before and 0.0788 after correction.
The Ratio of minimum to maximum transmission is 0.7161.
The \l/2 correction factor is 0.0015.
;
_exptl_crystal_colour black
_exptl_crystal_colour_primary black
_exptl_crystal_density_diffrn 1.356
_exptl_crystal_description prism
_exptl_crystal_F_000 2032
_exptl_crystal_size_max 0.1
_exptl_crystal_size_mid 0.1
_exptl_crystal_size_min 0.1
_refine_diff_density_max 0.353
_refine_diff_density_min -0.541
_refine_diff_density_rms 0.098
_refine_ls_extinction_method none
_refine_ls_goodness_of_fit_ref 0.915
_refine_ls_hydrogen_treatment constr
_refine_ls_matrix_type full
_refine_ls_number_parameters 267
_refine_ls_number_reflns 4610
_refine_ls_number_restraints 0
_refine_ls_restrained_S_all 0.915
_refine_ls_R_factor_all 0.1855
_refine_ls_R_factor_gt 0.0678
_refine_ls_shift/su_max 0.000
_refine_ls_shift/su_mean 0.000
_refine_ls_structure_factor_coef Fsqd
_refine_ls_weighting_details 'w=1/[\s^2^(Fo^2^)+(0.0486P)^2^] where P=(Fo^2^+2Fc^2^)/3'
_refine_ls_weighting_scheme calc
_refine_ls_wR_factor_gt 0.1217
_refine_ls_wR_factor_ref 0.1653
_reflns_Friedel_coverage 0.000
_reflns_number_gt 1872
_reflns_number_total 4610
_reflns_threshold_expression 'I > 2\s(I)'
_cod_data_source_file d1dt04104e2.cif
_cod_data_source_block 5
_cod_original_cell_volume 4700(6)
_cod_database_code 7709446
_shelxl_version_number 2014/6
_shelx_space_group_comment
;
The symmetry employed for this shelxl refinement is uniquely defined
by the following loop, which should always be used as a source of
symmetry information in preference to the above space-group names.
They are only intended as comments.
;
_shelx_estimated_absorpt_t_max 0.925
_shelx_estimated_absorpt_t_min 0.925
_olex2_refinement_description
;
1. Fixed Uiso
 At 1.2 times of:
  All C(H,H) groups, All N(H) groups
 At 1.5 times of:
  All C(H,H,H) groups, All O(H) groups
2.a Ternary CH refined with riding coordinates:
 N5(H5), N6(H6), N7(H7)
2.b Secondary CH2 refined with riding coordinates:
 C2(H2A,H2B), C4(H4A,H4B), C6(H6A,H6B), C10(H10A,H10B), C11(H11A,H11B),
 C12(H12A,H12B), C13(H13A,H13B), C14(H14A,H14B), C15(H15A,H15B)
2.c Idealised Me refined as rotating group:
 C7(H7A,H7B,H7C), C8(H8A,H8B,H8C), C9(H9A,H9B,H9C), C1S(H1SA,H1SB,H1SC)
2.d Idealised tetrahedral OH refined as rotating group:
 O1S(H1S)
;
_smtbx_masks_void_probe_radius 1.2
_smtbx_masks_void_truncation_radius 1.2
_olex2_submission_special_instructions 'No special instructions were received'

loop_
_space_group_symop_operation_xyz
'x, y, z'
'-x+1/2, -y, z+1/2'
'-x, y+1/2, -z+1/2'
'x+1/2, -y+1/2, -z'
'-x, -y, -z'
'x-1/2, y, -z-1/2'
'x, -y-1/2, z-1/2'
'-x-1/2, y-1/2, z'

loop_
_atom_site_label
_atom_site_type_symbol
_atom_site_fract_x
_atom_site_fract_y
_atom_site_fract_z
_atom_site_U_iso_or_equiv
_atom_site_adp_type
_atom_site_occupancy
_atom_site_site_symmetry_order
_atom_site_calc_flag
_atom_site_refinement_flags_posn
_atom_site_refinement_flags_adp
_atom_site_refinement_flags_occupancy
_atom_site_disorder_assembly
_atom_site_disorder_group
Fe1 Fe 0.83547(5) 0.56661(7) 0.77481(5) 0.0239(3) Uani 1 1 d . . . . .
O1 O 0.7768(2) 0.6819(3) 0.7771(3) 0.0259(11) Uani 1 1 d . . . . .
O2 O 0.7851(2) 0.5025(3) 0.8468(2) 0.0264(12) Uani 1 1 d . . . . .
O3 O 0.9034(2) 0.6227(3) 0.8350(2) 0.0245(11) Uani 1 1 d . . . . .
N1 N 0.7637(3) 0.7218(4) 0.8427(3) 0.0248(14) Uani 1 1 d . . . . .
N2 N 0.7703(3) 0.5611(4) 0.9054(3) 0.0248(13) Uani 1 1 d . . . . .
N3 N 0.8766(3) 0.6684(4) 0.8945(3) 0.0272(14) Uani 1 1 d . . . . .
N4 N 0.7705(3) 0.7407(5) 0.9931(3) 0.0317(15) Uani 1 1 d . . . . .
N5 N 0.7709(3) 0.5056(4) 0.6948(3) 0.0264(14) Uani 1 1 d . . . . .
H5 H 0.7197 0.5046 0.7107 0.032 Uiso 1 1 calc R U . . .
N6 N 0.8941(3) 0.4342(4) 0.7573(3) 0.0294(14) Uani 1 1 d . . . . .
H6 H 0.9168 0.4126 0.8022 0.035 Uiso 1 1 calc R U . . .
N7 N 0.8968(3) 0.6169(4) 0.6894(3) 0.0263(14) Uani 1 1 d . . . . .
H7 H 0.9064 0.6911 0.6946 0.032 Uiso 1 1 calc R U . . .
C1 C 0.7245(3) 0.6497(5) 0.8874(4) 0.0289(18) Uani 1 1 d . . . . .
C2 C 0.7070(4) 0.7044(6) 0.9563(4) 0.0336(19) Uani 1 1 d . . . . .
H2A H 0.6752 0.7628 0.9462 0.040 Uiso 1 1 calc R U . . .
H2B H 0.6803 0.6574 0.9871 0.040 Uiso 1 1 calc R U . . .
C3 C 0.8386(4) 0.5949(5) 0.9394(4) 0.0280(17) Uani 1 1 d . . . . .
C4 C 0.8176(4) 0.6530(5) 1.0064(4) 0.0355(19) Uani 1 1 d . . . . .
H4A H 0.7928 0.6058 1.0386 0.043 Uiso 1 1 calc R U . . .
H4B H 0.8619 0.6768 1.0299 0.043 Uiso 1 1 calc R U . . .
C5 C 0.8305(4) 0.7575(5) 0.8768(3) 0.0220(15) Uani 1 1 d . . . . .
C6 C 0.8099(4) 0.8093(5) 0.9455(4) 0.0312(19) Uani 1 1 d . . . . .
H6A H 0.8540 0.8336 0.9690 0.037 Uiso 1 1 calc R U . . .
H6B H 0.7795 0.8691 0.9353 0.037 Uiso 1 1 calc R U . . .
C7 C 0.6549(3) 0.6150(5) 0.8534(4) 0.0320(18) Uani 1 1 d . . . . .
H7A H 0.6219 0.6726 0.8495 0.048 Uiso 1 1 calc R U . . .
H7B H 0.6328 0.5618 0.8820 0.048 Uiso 1 1 calc R U . . .
H7C H 0.6653 0.5881 0.8068 0.048 Uiso 1 1 calc R U . . .
C8 C 0.8857(4) 0.5046(5) 0.9571(4) 0.0328(19) Uani 1 1 d . . . . .
H8A H 0.8977 0.4677 0.9143 0.049 Uiso 1 1 calc R U . . .
H8B H 0.8598 0.4595 0.9891 0.049 Uiso 1 1 calc R U . . .
H8C H 0.9300 0.5282 0.9795 0.049 Uiso 1 1 calc R U . . .
C9 C 0.8704(4) 0.8302(5) 0.8299(4) 0.0288(18) Uani 1 1 d . . . . .
H9A H 0.8882 0.7938 0.7888 0.043 Uiso 1 1 calc R U . . .
H9B H 0.9111 0.8595 0.8554 0.043 Uiso 1 1 calc R U . . .
H9C H 0.8379 0.8846 0.8151 0.043 Uiso 1 1 calc R U . . .
C10 C 0.7936(4) 0.4001(5) 0.6774(4) 0.035(2) Uani 1 1 d . . . . .
H10A H 0.8216 0.4001 0.6335 0.042 Uiso 1 1 calc R U . . .
H10B H 0.7506 0.3570 0.6705 0.042 Uiso 1 1 calc R U . . .
C11 C 0.8395(4) 0.3570(5) 0.7367(4) 0.0331(18) Uani 1 1 d . . . . .
H11A H 0.8086 0.3403 0.7772 0.040 Uiso 1 1 calc R U . . .
H11B H 0.8638 0.2942 0.7211 0.040 Uiso 1 1 calc R U . . .
C12 C 0.9520(4) 0.4485(6) 0.7040(4) 0.037(2) Uani 1 1 d . . . . .
H12A H 0.9371 0.4178 0.6591 0.045 Uiso 1 1 calc R U . . .
H12B H 0.9967 0.4147 0.7196 0.045 Uiso 1 1 calc R U . . .
C13 C 0.9653(3) 0.5612(6) 0.6943(4) 0.0358(19) Uani 1 1 d . . . . .
H13A H 0.9935 0.5874 0.7342 0.043 Uiso 1 1 calc R U . . .
H13B H 0.9937 0.5723 0.6512 0.043 Uiso 1 1 calc R U . . .
C14 C 0.8581(4) 0.5989(6) 0.6221(4) 0.034(2) Uani 1 1 d . . . . .
H14A H 0.8797 0.5401 0.5977 0.041 Uiso 1 1 calc R U . . .
H14B H 0.8632 0.6591 0.5916 0.041 Uiso 1 1 calc R U . . .
C15 C 0.7781(4) 0.5783(6) 0.6360(4) 0.0344(19) Uani 1 1 d . . . . .
H15A H 0.7534 0.6425 0.6477 0.041 Uiso 1 1 calc R U . . .
H15B H 0.7554 0.5497 0.5936 0.041 Uiso 1 1 calc R U . . .
Cl1 Cl 1.01649(10) 0.32120(15) 0.85700(11) 0.0426(5) Uani 1 1 d . . . . .
O1S O 1.1151(3) 0.4978(5) 0.8141(4) 0.070(2) Uani 1 1 d . . . . .
H1S H 1.0930 0.4447 0.8255 0.106 Uiso 1 1 calc R U . . .
C1S C 1.0867(4) 0.5826(7) 0.8527(5) 0.062(3) Uani 1 1 d . . . . .
H1SA H 1.1203 0.6008 0.8901 0.092 Uiso 1 1 calc R U . . .
H1SB H 1.0402 0.5640 0.8731 0.092 Uiso 1 1 calc R U . . .
H1SC H 1.0804 0.6405 0.8213 0.092 Uiso 1 1 calc R U . . .

loop_
_atom_site_aniso_label
_atom_site_aniso_U_11
_atom_site_aniso_U_22
_atom_site_aniso_U_33
_atom_site_aniso_U_23
_atom_site_aniso_U_13
_atom_site_aniso_U_12
Fe1 0.0175(4) 0.0231(5) 0.0310(5) 0.0011(6) 0.0015(5) -0.0005(5)
O1 0.023(2) 0.022(2) 0.033(3) -0.002(3) -0.004(2) 0.003(2)
O2 0.027(3) 0.022(3) 0.031(3) 0.004(2) 0.004(2) -0.001(2)
O3 0.015(2) 0.027(3) 0.031(3) 0.000(2) -0.002(2) 0.002(2)
N1 0.017(3) 0.024(3) 0.033(4) 0.005(3) 0.003(3) -0.001(3)
N2 0.025(3) 0.021(3) 0.028(3) -0.004(3) 0.003(3) 0.000(3)
N3 0.025(3) 0.029(4) 0.028(4) 0.000(3) 0.002(3) 0.004(3)
N4 0.033(3) 0.029(4) 0.033(4) 0.003(3) 0.003(3) -0.002(3)
N5 0.021(3) 0.024(3) 0.034(4) -0.004(3) -0.001(3) -0.006(3)
N6 0.026(3) 0.031(3) 0.032(4) 0.003(3) 0.007(3) -0.002(3)
N7 0.024(3) 0.022(3) 0.032(4) -0.005(3) 0.001(3) 0.000(3)
C1 0.017(4) 0.018(4) 0.052(5) -0.005(4) 0.003(4) 0.001(3)
C2 0.028(4) 0.034(5) 0.039(5) 0.002(4) 0.003(4) 0.006(4)
C3 0.026(4) 0.023(4) 0.034(4) -0.002(3) 0.002(4) -0.002(3)
C4 0.037(5) 0.029(4) 0.040(5) 0.000(4) 0.002(4) 0.003(4)
C5 0.019(3) 0.020(3) 0.028(4) -0.001(3) 0.003(3) -0.002(3)
C6 0.031(4) 0.023(4) 0.040(5) -0.008(4) 0.009(4) -0.003(3)
C7 0.022(4) 0.033(4) 0.040(5) -0.006(4) 0.008(4) 0.000(3)
C8 0.035(4) 0.025(4) 0.038(5) -0.002(4) -0.002(4) 0.001(4)
C9 0.029(4) 0.020(4) 0.037(5) 0.005(3) 0.002(4) -0.003(3)
C10 0.031(4) 0.035(5) 0.039(5) -0.004(4) 0.002(4) -0.009(3)
C11 0.041(4) 0.022(4) 0.036(5) 0.001(3) 0.004(4) 0.000(4)
C12 0.029(4) 0.043(5) 0.040(5) -0.005(4) 0.007(3) 0.004(4)
C13 0.019(4) 0.054(5) 0.034(4) -0.001(5) 0.006(3) 0.004(4)
C14 0.031(4) 0.037(5) 0.034(5) 0.007(4) 0.003(4) -0.007(3)
C15 0.030(4) 0.037(5) 0.036(5) -0.004(4) -0.003(4) -0.009(4)
Cl1 0.0402(11) 0.0373(11) 0.0502(13) 0.0039(10) 0.0021(10) 0.0106(10)
O1S 0.037(4) 0.080(5) 0.094(5) 0.013(5) 0.013(4) -0.012(4)
C1S 0.038(5) 0.082(8) 0.064(7) 0.029(6) -0.006(5) -0.021(5)

loop_
_atom_type_symbol
_atom_type_description
_atom_type_scat_dispersion_real
_atom_type_scat_dispersion_imag
_atom_type_scat_source
C C 0.0033 0.0016 'International Tables Vol C Tables 4.2.6.8 and 6.1.1.4'
H H 0.0000 0.0000 'International Tables Vol C Tables 4.2.6.8 and 6.1.1.4'
Cl Cl 0.1484 0.1585 'International Tables Vol C Tables 4.2.6.8 and 6.1.1.4'
Fe Fe 0.3463 0.8444 'International Tables Vol C Tables 4.2.6.8 and 6.1.1.4'
N N 0.0061 0.0033 'International Tables Vol C Tables 4.2.6.8 and 6.1.1.4'
O O 0.0106 0.0060 'International Tables Vol C Tables 4.2.6.8 and 6.1.1.4'

loop_
_citation_id
_citation_doi
_citation_year
1 10.26434/chemrxiv-2021-xqd8s 2021

loop_
_geom_angle_atom_site_label_1
_geom_angle_atom_site_label_2
_geom_angle_atom_site_label_3
_geom_angle
_geom_angle_site_symmetry_1
_geom_angle_site_symmetry_3
_geom_angle_publ_flag
O1 Fe1 N5 89.7(2) . . ?
O1 Fe1 N6 171.3(2) . . ?
O1 Fe1 N7 94.5(2) . . ?
O2 Fe1 O1 93.3(2) . . ?
O2 Fe1 N5 94.5(2) . . ?
O2 Fe1 N6 90.1(2) . . ?
O2 Fe1 N7 171.5(2) . . ?
O3 Fe1 O1 93.32(19) . . ?
O3 Fe1 O2 93.6(2) . . ?
O3 Fe1 N5 171.1(2) . . ?
O3 Fe1 N6 94.4(2) . . ?
O3 Fe1 N7 89.3(2) . . ?
N6 Fe1 N5 82.0(2) . . ?
N6 Fe1 N7 81.7(2) . . ?
N7 Fe1 N5 82.1(2) . . ?
N1 O1 Fe1 115.7(4) . . ?
N2 O2 Fe1 116.4(4) . . ?
N3 O3 Fe1 116.1(3) . . ?
O1 N1 C1 111.8(5) . . ?
O1 N1 C5 111.9(5) . . ?
C1 N1 C5 111.3(5) . . ?
O2 N2 C1 111.3(5) . . ?
O2 N2 C3 110.4(5) . . ?
C1 N2 C3 110.7(5) . . ?
O3 N3 C3 111.5(5) . . ?
O3 N3 C5 111.2(5) . . ?
C3 N3 C5 112.0(5) . . ?
C2 N4 C4 108.0(6) . . ?
C2 N4 C6 107.7(5) . . ?
C4 N4 C6 107.1(5) . . ?
Fe1 N5 H5 109.0 . . ?
C10 N5 Fe1 111.0(4) . . ?
C10 N5 H5 109.0 . . ?
C15 N5 Fe1 104.7(4) . . ?
C15 N5 H5 109.0 . . ?
C15 N5 C10 114.0(5) . . ?
Fe1 N6 H6 108.7 . . ?
C11 N6 Fe1 104.9(4) . . ?
C11 N6 H6 108.7 . . ?
C11 N6 C12 113.3(5) . . ?
C12 N6 Fe1 112.4(4) . . ?
C12 N6 H6 108.7 . . ?
Fe1 N7 H7 109.1 . . ?
C13 N7 Fe1 105.2(4) . . ?
C13 N7 H7 109.1 . . ?
C13 N7 C14 113.1(5) . . ?
C14 N7 Fe1 111.1(4) . . ?
C14 N7 H7 109.1 . . ?
N1 C1 N2 111.0(5) . . ?
N1 C1 C2 107.5(6) . . ?
N1 C1 C7 111.5(6) . . ?
N2 C1 C2 106.9(6) . . ?
N2 C1 C7 110.5(5) . . ?
C7 C1 C2 109.3(5) . . ?
N4 C2 C1 113.5(6) . . ?
N4 C2 H2A 108.9 . . ?
N4 C2 H2B 108.9 . . ?
C1 C2 H2A 108.9 . . ?
C1 C2 H2B 108.9 . . ?
H2A C2 H2B 107.7 . . ?
N2 C3 C4 107.1(5) . . ?
N2 C3 C8 110.7(5) . . ?
N3 C3 N2 110.5(5) . . ?
N3 C3 C4 106.3(5) . . ?
N3 C3 C8 111.7(6) . . ?
C8 C3 C4 110.3(6) . . ?
N4 C4 C3 113.2(6) . . ?
N4 C4 H4A 108.9 . . ?
N4 C4 H4B 108.9 . . ?
C3 C4 H4A 108.9 . . ?
C3 C4 H4B 108.9 . . ?
H4A C4 H4B 107.8 . . ?
N1 C5 N3 109.4(5) . . ?
N1 C5 C6 108.1(5) . . ?
N1 C5 C9 110.6(5) . . ?
N3 C5 C6 107.4(5) . . ?
N3 C5 C9 110.6(5) . . ?
C9 C5 C6 110.6(6) . . ?
N4 C6 C5 112.4(6) . . ?
N4 C6 H6A 109.1 . . ?
N4 C6 H6B 109.1 . . ?
C5 C6 H6A 109.1 . . ?
C5 C6 H6B 109.1 . . ?
H6A C6 H6B 107.9 . . ?
C1 C7 H7A 109.5 . . ?
C1 C7 H7B 109.5 . . ?
C1 C7 H7C 109.5 . . ?
H7A C7 H7B 109.5 . . ?
H7A C7 H7C 109.5 . . ?
H7B C7 H7C 109.5 . . ?
C3 C8 H8A 109.5 . . ?
C3 C8 H8B 109.5 . . ?
C3 C8 H8C 109.5 . . ?
H8A C8 H8B 109.5 . . ?
H8A C8 H8C 109.5 . . ?
H8B C8 H8C 109.5 . . ?
C5 C9 H9A 109.5 . . ?
C5 C9 H9B 109.5 . . ?
C5 C9 H9C 109.5 . . ?
H9A C9 H9B 109.5 . . ?
H9A C9 H9C 109.5 . . ?
H9B C9 H9C 109.5 . . ?
N5 C10 H10A 109.7 . . ?
N5 C10 H10B 109.7 . . ?
N5 C10 C11 109.7(6) . . ?
H10A C10 H10B 108.2 . . ?
C11 C10 H10A 109.7 . . ?
C11 C10 H10B 109.7 . . ?
N6 C11 C10 108.9(5) . . ?
N6 C11 H11A 109.9 . . ?
N6 C11 H11B 109.9 . . ?
C10 C11 H11A 109.9 . . ?
C10 C11 H11B 109.9 . . ?
H11A C11 H11B 108.3 . . ?
N6 C12 H12A 109.9 . . ?
N6 C12 H12B 109.9 . . ?
N6 C12 C13 108.9(6) . . ?
H12A C12 H12B 108.3 . . ?
C13 C12 H12A 109.9 . . ?
C13 C12 H12B 109.9 . . ?
N7 C13 C12 110.7(6) . . ?
N7 C13 H13A 109.5 . . ?
N7 C13 H13B 109.5 . . ?
C12 C13 H13A 109.5 . . ?
C12 C13 H13B 109.5 . . ?
H13A C13 H13B 108.1 . . ?
N7 C14 H14A 109.6 . . ?
N7 C14 H14B 109.6 . . ?
N7 C14 C15 110.2(6) . . ?
H14A C14 H14B 108.1 . . ?
C15 C14 H14A 109.6 . . ?
C15 C14 H14B 109.6 . . ?
N5 C15 C14 109.5(6) . . ?
N5 C15 H15A 109.8 . . ?
N5 C15 H15B 109.8 . . ?
C14 C15 H15A 109.8 . . ?
C14 C15 H15B 109.8 . . ?
H15A C15 H15B 108.2 . . ?
C1S O1S H1S 109.5 . . ?
O1S C1S H1SA 109.5 . . ?
O1S C1S H1SB 109.5 . . ?
O1S C1S H1SC 109.5 . . ?
H1SA C1S H1SB 109.5 . . ?
H1SA C1S H1SC 109.5 . . ?
H1SB C1S H1SC 109.5 . . ?

loop_
_geom_bond_atom_site_label_1
_geom_bond_atom_site_label_2
_geom_bond_distance
_geom_bond_site_symmetry_2
_geom_bond_publ_flag
Fe1 O1 1.871(4) . ?
Fe1 O2 1.869(5) . ?
Fe1 O3 1.864(4) . ?
Fe1 N5 2.108(5) . ?
Fe1 N6 2.085(5) . ?
Fe1 N7 2.103(6) . ?
O1 N1 1.385(7) . ?
O2 N2 1.390(7) . ?
O3 N3 1.384(7) . ?
N1 C1 1.473(8) . ?
N1 C5 1.482(8) . ?
N2 C1 1.487(8) . ?
N2 C3 1.496(8) . ?
N3 C3 1.475(8) . ?
N3 C5 1.494(8) . ?
N4 C2 1.457(9) . ?
N4 C4 1.473(9) . ?
N4 C6 1.477(8) . ?
N5 H5 1.0000 . ?
N5 C10 1.491(9) . ?
N5 C15 1.485(9) . ?
N6 H6 1.0000 . ?
N6 C11 1.491(8) . ?
N6 C12 1.497(8) . ?
N7 H7 1.0000 . ?
N7 C13 1.473(8) . ?
N7 C14 1.496(8) . ?
C1 C2 1.538(10) . ?
C1 C7 1.519(9) . ?
C2 H2A 0.9900 . ?
C2 H2B 0.9900 . ?
C3 C4 1.547(9) . ?
C3 C8 1.516(9) . ?
C4 H4A 0.9900 . ?
C4 H4B 0.9900 . ?
C5 C6 1.532(9) . ?
C5 C9 1.509(9) . ?
C6 H6A 0.9900 . ?
C6 H6B 0.9900 . ?
C7 H7A 0.9800 . ?
C7 H7B 0.9800 . ?
C7 H7C 0.9800 . ?
C8 H8A 0.9800 . ?
C8 H8B 0.9800 . ?
C8 H8C 0.9800 . ?
C9 H9A 0.9800 . ?
C9 H9B 0.9800 . ?
C9 H9C 0.9800 . ?
C10 H10A 0.9900 . ?
C10 H10B 0.9900 . ?
C10 C11 1.531(9) . ?
C11 H11A 0.9900 . ?
C11 H11B 0.9900 . ?
C12 H12A 0.9900 . ?
C12 H12B 0.9900 . ?
C12 C13 1.519(9) . ?
C13 H13A 0.9900 . ?
C13 H13B 0.9900 . ?
C14 H14A 0.9900 . ?
C14 H14B 0.9900 . ?
C14 C15 1.536(9) . ?
C15 H15A 0.9900 . ?
C15 H15B 0.9900 . ?
O1S H1S 0.8400 . ?
O1S C1S 1.441(10) . ?
C1S H1SA 0.9800 . ?
C1S H1SB 0.9800 . ?
C1S H1SC 0.9800 . ?

loop_
_geom_torsion_atom_site_label_1
_geom_torsion_atom_site_label_2
_geom_torsion_atom_site_label_3
_geom_torsion_atom_site_label_4
_geom_torsion
_geom_torsion_site_symmetry_1
_geom_torsion_site_symmetry_2
_geom_torsion_site_symmetry_3
_geom_torsion_site_symmetry_4
_geom_torsion_publ_flag
Fe1 O1 N1 C1 -62.8(5) . . . . ?
Fe1 O1 N1 C5 62.8(5) . . . . ?
Fe1 O2 N2 C1 61.4(5) . . . . ?
Fe1 O2 N2 C3 -62.0(5) . . . . ?
Fe1 O3 N3 C3 62.4(6) . . . . ?
Fe1 O3 N3 C5 -63.3(5) . . . . ?
Fe1 N5 C10 C11 17.7(7) . . . . ?
Fe1 N5 C15 C14 50.7(6) . . . . ?
Fe1 N6 C11 C10 51.8(6) . . . . ?
Fe1 N6 C12 C13 16.7(7) . . . . ?
Fe1 N7 C13 C12 49.6(6) . . . . ?
Fe1 N7 C14 C15 16.2(7) . . . . ?
O1 Fe1 O2 N2 -46.9(4) . . . . ?
O1 Fe1 O3 N3 47.3(4) . . . . ?
O1 N1 C1 N2 68.1(6) . . . . ?
O1 N1 C1 C2 -175.3(5) . . . . ?
O1 N1 C1 C7 -55.5(7) . . . . ?
O1 N1 C5 N3 -68.7(6) . . . . ?
O1 N1 C5 C6 174.7(5) . . . . ?
O1 N1 C5 C9 53.4(7) . . . . ?
O2 Fe1 O1 N1 47.1(4) . . . . ?
O2 Fe1 O3 N3 -46.2(4) . . . . ?
O2 N2 C1 N1 -67.0(6) . . . . ?
O2 N2 C1 C2 176.0(5) . . . . ?
O2 N2 C1 C7 57.2(7) . . . . ?
O2 N2 C3 N3 68.4(6) . . . . ?
O2 N2 C3 C4 -176.2(5) . . . . ?
O2 N2 C3 C8 -55.9(7) . . . . ?
O3 Fe1 O1 N1 -46.7(4) . . . . ?
O3 Fe1 O2 N2 46.6(4) . . . . ?
O3 N3 C3 N2 -69.0(6) . . . . ?
O3 N3 C3 C4 175.1(5) . . . . ?
O3 N3 C3 C8 54.7(7) . . . . ?
O3 N3 C5 N1 68.6(6) . . . . ?
O3 N3 C5 C6 -174.3(5) . . . . ?
O3 N3 C5 C9 -53.5(7) . . . . ?
N1 C1 C2 N4 -59.0(7) . . . . ?
N1 C5 C6 N4 58.7(7) . . . . ?
N2 C1 C2 N4 60.3(7) . . . . ?
N2 C3 C4 N4 -58.3(7) . . . . ?
N3 C3 C4 N4 59.9(7) . . . . ?
N3 C5 C6 N4 -59.2(7) . . . . ?
N5 Fe1 O1 N1 141.7(4) . . . . ?
N5 Fe1 O2 N2 -136.9(4) . . . . ?
N5 C10 C11 N6 -46.5(7) . . . . ?
N6 Fe1 O2 N2 141.1(4) . . . . ?
N6 Fe1 O3 N3 -136.6(4) . . . . ?
N6 C12 C13 N7 -44.6(8) . . . . ?
N7 Fe1 O1 N1 -136.3(4) . . . . ?
N7 Fe1 O3 N3 141.8(4) . . . . ?
N7 C14 C15 N5 -45.2(8) . . . . ?
C1 N1 C5 N3 57.2(7) . . . . ?
C1 N1 C5 C6 -59.5(7) . . . . ?
C1 N1 C5 C9 179.3(5) . . . . ?
C1 N2 C3 N3 -55.2(7) . . . . ?
C1 N2 C3 C4 60.1(7) . . . . ?
C1 N2 C3 C8 -179.5(6) . . . . ?
C2 N4 C4 C3 56.6(7) . . . . ?
C2 N4 C6 C5 -57.3(7) . . . . ?
C3 N2 C1 N1 56.2(7) . . . . ?
C3 N2 C1 C2 -60.8(6) . . . . ?
C3 N2 C1 C7 -179.6(5) . . . . ?
C3 N3 C5 N1 -56.9(7) . . . . ?
C3 N3 C5 C6 60.2(7) . . . . ?
C3 N3 C5 C9 -178.9(5) . . . . ?
C4 N4 C2 C1 -57.6(8) . . . . ?
C4 N4 C6 C5 58.5(7) . . . . ?
C5 N1 C1 N2 -57.8(7) . . . . ?
C5 N1 C1 C2 58.8(6) . . . . ?
C5 N1 C1 C7 178.6(5) . . . . ?
C5 N3 C3 N2 56.2(7) . . . . ?
C5 N3 C3 C4 -59.6(7) . . . . ?
C5 N3 C3 C8 179.9(5) . . . . ?
C6 N4 C2 C1 57.7(8) . . . . ?
C6 N4 C4 C3 -59.1(7) . . . . ?
C7 C1 C2 N4 179.9(6) . . . . ?
C8 C3 C4 N4 -178.8(6) . . . . ?
C9 C5 C6 N4 179.9(6) . . . . ?
C10 N5 C15 C14 -70.8(7) . . . . ?
C11 N6 C12 C13 135.4(6) . . . . ?
C12 N6 C11 C10 -71.1(7) . . . . ?
C13 N7 C14 C15 134.3(6) . . . . ?
C14 N7 C13 C12 -71.9(7) . . . . ?
C15 N5 C10 C11 135.6(6) . . . . ?

loop_
_smtbx_masks_void_nr
_smtbx_masks_void_average_x
_smtbx_masks_void_average_y
_smtbx_masks_void_average_z
_smtbx_masks_void_volume
_smtbx_masks_void_count_electrons
_smtbx_masks_void_content
1 0.000 0.000 0.000 154.5 41.7 ?
2 0.000 0.500 0.500 154.5 41.7 ?
3 0.500 0.000 0.500 154.5 41.7 ?
4 0.500 0.500 0.000 154.5 41.7 ?
